data_2021981
loop_
_publ_author_name
'Ma\/lecka, Magdalena'
'Checi\'nska, Lilianna'
'Kusz, Joachim'
'Biernacka, Marta'
'Kupcewicz, Bogumi\/la'

_publ_section_title
;
 Interactions in flavanone and chalcone derivatives: Hirshfeld surface
 analysis, energy frameworks and global reactivity descriptors
;
_journal_coeditor_code KU3259
_journal_issue 3
_journal_name_full 'Acta Crystallographica Section C'
_journal_page_first
;
;
_journal_paper_doi 10.1107/S2053229620001503
_journal_volume 76
_journal_year 2020
_chemical_formula_iupac 'C16 H14 O3'
_chemical_formula_moiety 'C16 H14 O3'
_chemical_formula_sum 'C16 H14 O3'
_chemical_formula_weight 254.29
_chemical_name_systematic
;
(2<i>E</i>)-1-(2-Hydroxyphenyl)-3-(4-methoxyphenyl)prop-2-en-1-one
;
_space_group_crystal_system orthorhombic
_space_group_IT_number 29
_space_group_name_Hall 'P 2c -2ac'
_space_group_name_H-M_alt 'P c a 21'
_atom_sites_solution_hydrogens geom
_atom_sites_solution_primary difmap
_audit_creation_method SHELXL-2014/7
_cell_angle_alpha 90
_cell_angle_beta 90
_cell_angle_gamma 90
_cell_formula_units_Z 4
_cell_length_a 25.297(2)
_cell_length_b 4.0469(2)
_cell_length_c 12.6390(16)
_cell_measurement_reflns_used 3822
_cell_measurement_temperature 100.0(10)
_cell_measurement_theta_max 34.7894
_cell_measurement_theta_min 2.8963
_cell_volume 1293.9(2)
_computing_cell_refinement
;
'CrysAlis PRO (Rigaku OD, 2015)'
;
_computing_data_collection
;
'CrysAlis PRO (Rigaku OD, 2015)'
;
_computing_data_reduction
;
'CrysAlis PRO (Rigaku OD, 2015)'
;
_computing_publication_material
;
SHELXL2014 (Sheldrick, 2015b)
and publCIF (Westrip, 2010)
;
_computing_structure_refinement
;
SHELXL2014 (Sheldrick, 2015b)
;
_computing_structure_solution
;
SHELXT (Sheldrick, 2015a)
;
_diffrn_ambient_temperature 100.00(10)
_diffrn_detector_area_resol_mean 16.0328
_diffrn_measured_fraction_theta_full 0.998
_diffrn_measured_fraction_theta_max 0.999
_diffrn_measurement_device_type 'Rigaku Xcalibur with a Sapphire3 detector'
_diffrn_measurement_method '\w scans'
_diffrn_radiation_monochromator graphite
_diffrn_radiation_source 'Enhance (Mo) X-ray Source'
_diffrn_radiation_type MoK\a
_diffrn_radiation_wavelength 0.71073
_diffrn_reflns_av_R_equivalents 0.0219
_diffrn_reflns_av_unetI/netI 0.0170
_diffrn_reflns_limit_h_max 33
_diffrn_reflns_limit_h_min -33
_diffrn_reflns_limit_k_max 3
_diffrn_reflns_limit_k_min -5
_diffrn_reflns_limit_l_max 16
_diffrn_reflns_limit_l_min -16
_diffrn_reflns_number 12934
_diffrn_reflns_theta_full 25.242
_diffrn_reflns_theta_max 27.998
_diffrn_reflns_theta_min 3.221
_exptl_absorpt_coefficient_mu 0.090
_exptl_absorpt_correction_T_max 1.00000
_exptl_absorpt_correction_T_min 0.87577
_exptl_absorpt_correction_type multi-scan
_exptl_absorpt_process_details
;
(CrysAlis PRO; Rigaku OD, 2015)
;
_exptl_crystal_colour colourless
_exptl_crystal_density_diffrn 1.305
_exptl_crystal_description prism
_exptl_crystal_F_000 536
_exptl_crystal_size_max 0.40
_exptl_crystal_size_mid 0.18
_exptl_crystal_size_min 0.08
_refine_diff_density_max 0.236
_refine_diff_density_min -0.140
_refine_ls_abs_structure_details
;
Flack <i>x</i> determined using 1419 quotients [(I+)-(I-)]/[(I+)+(I-)]
(Parsons <i>et al.</i>,  2013)
;
_refine_ls_abs_structure_Flack -0.4(3)
_refine_ls_extinction_method none
_refine_ls_goodness_of_fit_ref 1.050
_refine_ls_hydrogen_treatment constr
_refine_ls_matrix_type full
_refine_ls_number_parameters 174
_refine_ls_number_reflns 3120
_refine_ls_number_restraints 1
_refine_ls_restrained_S_all 1.049
_refine_ls_R_factor_all 0.0287
_refine_ls_R_factor_gt 0.0279
_refine_ls_shift/su_max 0.001
_refine_ls_shift/su_mean 0.000
_refine_ls_structure_factor_coef Fsqd
_refine_ls_weighting_details 'w=1/[\s^2^(Fo^2^)+(0.0497P)^2^+0.1568P] where P=(Fo^2^+2Fc^2^)/3'
_refine_ls_weighting_scheme calc
_refine_ls_wR_factor_gt 0.0769
_refine_ls_wR_factor_ref 0.0775
_reflns_number_gt 3037
_reflns_number_total 3120
_reflns_threshold_expression 'I > 2\s(I)'
_cod_data_source_file ku3259sup1.cif
_cod_data_source_block CH2
_cod_database_code 2021981
_shelx_space_group_comment
;
The symmetry employed for this shelxl refinement is uniquely defined
by the following loop, which should always be used as a source of
symmetry information in preference to the above space-group names.
They are only intended as comments.
;

loop_
_space_group_symop_operation_xyz
'x, y, z'
'-x, -y, z+1/2'
'-x+1/2, y, z+1/2'
'x+1/2, -y, z'

loop_
_atom_site_type_symbol
_atom_site_label
_atom_site_fract_x
_atom_site_fract_y
_atom_site_fract_z
_atom_site_U_iso_or_equiv
_atom_site_adp_type
_atom_site_calc_flag
_atom_site_occupancy
O O3 0.45856(4) 0.2351(3) 0.75652(9) 0.0193(2) Uani d 1
C C6 0.75837(6) 0.9372(4) 1.07608(12) 0.0139(3) Uani d 1
O O2 0.70171(4) 0.6401(3) 1.19355(9) 0.0205(3) Uani d 1
C C10 0.58134(6) 0.4571(4) 0.96645(11) 0.0145(3) Uani d 1
C C8 0.66886(6) 0.7043(4) 1.01849(12) 0.0161(3) Uani d 1
H H8 0.6743 0.7902 0.9511 0.019 Uiso calc 1
C C7 0.70889(6) 0.7551(4) 1.10186(13) 0.0150(3) Uani d 1
C C11 0.58327(6) 0.5443(4) 0.85734(13) 0.0165(3) Uani d 1
H H11 0.6128 0.6532 0.8307 0.020 Uiso calc 1
C C5 0.76789(6) 1.0843(4) 0.97529(12) 0.0159(3) Uani d 1
H H5 0.7418 1.0724 0.9236 0.019 Uiso calc 1
C C9 0.62419(6) 0.5320(4) 1.04038(13) 0.0159(3) Uani d 1
H H9 0.6204 0.4538 1.1092 0.019 Uiso calc 1
C C1 0.79841(6) 0.9596(4) 1.15428(12) 0.0165(3) Uani d 1
O O1 0.79241(5) 0.8278(3) 1.25304(9) 0.0217(3) Uani d 1
H H1 0.7631 0.7420 1.2578 0.033 Uiso calc 1
C C15 0.53645(6) 0.2906(4) 1.00442(13) 0.0166(3) Uani d 1
H H15 0.5348 0.2309 1.0754 0.020 Uiso calc 1
C C16 0.41216(6) 0.0671(4) 0.79472(14) 0.0190(3) Uani d 1
H H16A 0.4220 -0.1450 0.8225 0.029 Uiso calc 1
H H16B 0.3876 0.0381 0.7376 0.029 Uiso calc 1
H H16C 0.3960 0.1961 0.8496 0.029 Uiso calc 1
C C12 0.54173(6) 0.4687(4) 0.79068(12) 0.0170(3) Uani d 1
H H12 0.5432 0.5285 0.7197 0.020 Uiso calc 1
C C13 0.49699(6) 0.3008(4) 0.83009(12) 0.0151(3) Uani d 1
C C14 0.49415(6) 0.2126(4) 0.93768(13) 0.0163(3) Uani d 1
H H14 0.4645 0.1040 0.9640 0.020 Uiso calc 1
C C2 0.84627(6) 1.1201(4) 1.13051(13) 0.0189(3) Uani d 1
H H2 0.8727 1.1331 1.1815 0.023 Uiso calc 1
C C3 0.85432(6) 1.2604(4) 1.03064(14) 0.0190(3) Uani d 1
H H3 0.8862 1.3655 1.0160 0.023 Uiso calc 1
C C4 0.81513(6) 1.2451(4) 0.95223(13) 0.0178(3) Uani d 1
H H4 0.8206 1.3405 0.8862 0.021 Uiso calc 1

loop_
_atom_site_aniso_label
_atom_site_aniso_U_11
_atom_site_aniso_U_22
_atom_site_aniso_U_33
_atom_site_aniso_U_12
_atom_site_aniso_U_13
_atom_site_aniso_U_23
O3 0.0134(5) 0.0272(6) 0.0172(5) -0.0016(4) -0.0022(4) -0.0004(5)
C6 0.0116(6) 0.0172(6) 0.0129(6) 0.0020(5) 0.0001(5) -0.0030(5)
O2 0.0161(5) 0.0311(6) 0.0144(5) -0.0010(5) 0.0000(4) 0.0023(5)
C10 0.0124(6) 0.0159(6) 0.0152(7) 0.0013(5) 0.0001(5) -0.0015(5)
C8 0.0140(7) 0.0206(7) 0.0138(7) 0.0009(5) -0.0010(5) -0.0008(6)
C7 0.0127(6) 0.0184(7) 0.0141(7) 0.0019(5) 0.0011(5) -0.0022(5)
C11 0.0136(6) 0.0190(7) 0.0170(7) -0.0007(5) 0.0026(5) 0.0006(6)
C5 0.0145(6) 0.0183(7) 0.0149(7) 0.0017(5) -0.0008(5) -0.0017(6)
C9 0.0152(7) 0.0181(7) 0.0144(6) 0.0015(5) -0.0003(5) -0.0002(6)
C1 0.0163(7) 0.0203(7) 0.0127(7) 0.0028(5) -0.0002(5) -0.0033(6)
O1 0.0175(5) 0.0346(6) 0.0129(5) -0.0027(5) -0.0024(4) 0.0004(5)
C15 0.0164(7) 0.0194(7) 0.0141(7) 0.0001(5) 0.0008(6) 0.0009(6)
C16 0.0128(6) 0.0213(7) 0.0229(8) -0.0009(6) -0.0019(5) -0.0018(6)
C12 0.0149(7) 0.0221(7) 0.0140(7) 0.0020(5) 0.0007(5) 0.0017(6)
C13 0.0126(6) 0.0159(6) 0.0167(7) 0.0018(5) -0.0008(5) -0.0022(6)
C14 0.0134(6) 0.0187(6) 0.0170(7) -0.0005(5) 0.0009(6) -0.0002(6)
C2 0.0155(7) 0.0230(8) 0.0183(8) -0.0002(6) -0.0039(5) -0.0049(6)
C3 0.0146(7) 0.0192(7) 0.0233(8) -0.0015(5) 0.0019(6) -0.0029(6)
C4 0.0178(7) 0.0185(7) 0.0172(7) 0.0005(5) 0.0023(6) 0.0006(6)

loop_
_atom_type_symbol
_atom_type_description
_atom_type_scat_dispersion_real
_atom_type_scat_dispersion_imag
_atom_type_scat_source
C C 0.0030 0.0020 'International Tables Vol C Tables 4.2.6.8 and 6.1.1.4'
H H 0.0000 0.0000 'International Tables Vol C Tables 4.2.6.8 and 6.1.1.4'
O O 0.0110 0.0060 'International Tables Vol C Tables 4.2.6.8 and 6.1.1.4'

loop_
_geom_angle_atom_site_label_1
_geom_angle_atom_site_label_2
_geom_angle_atom_site_label_3
_geom_angle
C13 O3 C16 116.24(12)
C1 C6 C5 118.37(13)
C1 C6 C7 118.66(14)
C5 C6 C7 122.95(13)
C15 C10 C11 118.51(14)
C15 C10 C9 118.69(13)
C11 C10 C9 122.80(13)
C9 C8 C7 119.85(14)
C9 C8 H8 120.1
C7 C8 H8 120.1
O2 C7 C8 120.36(13)
O2 C7 C6 120.31(14)
C8 C7 C6 119.32(14)
C12 C11 C10 120.63(14)
C12 C11 H11 119.7
C10 C11 H11 119.7
C4 C5 C6 121.80(14)
C4 C5 H5 119.1
C6 C5 H5 119.1
C8 C9 C10 126.41(14)
C8 C9 H9 116.8
C10 C9 H9 116.8
O1 C1 C2 118.12(13)
O1 C1 C6 122.18(14)
C2 C1 C6 119.70(14)
C1 O1 H1 109.5
C14 C15 C10 121.38(14)
C14 C15 H15 119.3
C10 C15 H15 119.3
O3 C16 H16A 109.5
O3 C16 H16B 109.5
H16A C16 H16B 109.5
O3 C16 H16C 109.5
H16A C16 H16C 109.5
H16B C16 H16C 109.5
C11 C12 C13 120.11(14)
C11 C12 H12 119.9
C13 C12 H12 119.9
O3 C13 C14 124.73(13)
O3 C13 C12 115.00(13)
C14 C13 C12 120.26(14)
C15 C14 C13 119.10(14)
C15 C14 H14 120.4
C13 C14 H14 120.4
C3 C2 C1 120.37(14)
C3 C2 H2 119.8
C1 C2 H2 119.8
C2 C3 C4 121.09(14)
C2 C3 H3 119.5
C4 C3 H3 119.5
C5 C4 C3 118.65(14)
C5 C4 H4 120.7
C3 C4 H4 120.7

loop_
_geom_bond_atom_site_label_1
_geom_bond_atom_site_label_2
_geom_bond_distance
O3 C13 1.3712(18)
O3 C16 1.4399(19)
C6 C1 1.418(2)
C6 C5 1.427(2)
C6 C7 1.489(2)
O2 C7 1.262(2)
C10 C15 1.405(2)
C10 C11 1.424(2)
C10 C9 1.463(2)
C8 C9 1.356(2)
C8 C7 1.476(2)
C8 H8 0.9300
C11 C12 1.381(2)
C11 H11 0.9300
C5 C4 1.391(2)
C5 H5 0.9300
C9 H9 0.9300
C1 O1 1.3659(19)
C1 C2 1.406(2)
O1 H1 0.8200
C15 C14 1.399(2)
C15 H15 0.9300
C16 H16A 0.9600
C16 H16B 0.9600
C16 H16C 0.9600
C12 C13 1.411(2)
C12 H12 0.9300
C13 C14 1.408(2)
C14 H14 0.9300
C2 C3 1.399(2)
C2 H2 0.9300
C3 C4 1.403(2)
C3 H3 0.9300
C4 H4 0.9300

loop_
_geom_hbond_atom_site_label_D
_geom_hbond_atom_site_label_H
_geom_hbond_atom_site_label_A
_geom_hbond_site_symmetry_A
_geom_hbond_distance_DH
_geom_hbond_distance_HA
_geom_hbond_distance_DA
_geom_hbond_angle_DHA
O1 H1 O2 . 0.82 1.80 2.532(2) 147
C5 H5 O1 3_654 0.93 2.53 3.364(5) 150
C9 H9 O2 . 0.93 2.44 2.790(2) 103

_cod_database_fobs_code 2021981
